data_1545620
loop_
_publ_author_name
'Sivakumar, P.'
'Anzline, C.'
'Sudhahar, S.'
'Israel, S.'
'Chakkaravarthi, G.'

_publ_section_title
;
 2-Amino-3-methylpyridinium hydrogen phthalate
;
_journal_coeditor_code BT4045
_journal_issue 3
_journal_name_full IUCrData
_journal_page_first x170422
_journal_paper_doi 10.1107/S2414314617004229
_journal_volume 2
_journal_year 2017
_chemical_formula_iupac 'C6 H9 N2 +, C8 H5 O4 -'
_chemical_formula_moiety 'C6 H9 N2 +, C8 H5 O4 -'
_chemical_formula_sum 'C14 H14 N2 O4'
_chemical_formula_weight 274.27
_chemical_name_systematic
;
2-Amino-3-methylpyridinium 2-carboxybenzoate
;
_space_group_crystal_system triclinic
_space_group_IT_number 2
_space_group_name_Hall '-P 1'
_space_group_name_H-M_alt 'P -1'
_symmetry_space_group_name_Hall '-P 1'
_symmetry_space_group_name_H-M 'P -1'
_atom_sites_solution_hydrogens mixed
_audit_creation_method SHELXL-2016/4
_cell_angle_alpha 91.968(4)
_cell_angle_beta 96.362(3)
_cell_angle_gamma 94.745(3)
_cell_formula_units_Z 2
_cell_length_a 7.1675(4)
_cell_length_b 8.8143(6)
_cell_length_c 10.6613(7)
_cell_measurement_reflns_used 5483
_cell_measurement_temperature 295(2)
_cell_measurement_theta_max 0.7461
_cell_measurement_theta_min 0.6861
_cell_volume 666.46(7)
_computing_cell_refinement
;
SAINT (Bruker, 2004)
;
_computing_data_collection
;
APEX2 (Bruker, 2004)
;
_computing_data_reduction
;
SAINT (Bruker, 2004)
;
_computing_molecular_graphics
;
PLATON (Spek, 2009)
;
_computing_publication_material
;
SHELXL2016 (Sheldrick, 2015) and PLATON (Spek, 2009)
;
_computing_structure_refinement
;
SHELXL2016 (Sheldrick, 2015)
;
_computing_structure_solution
;
SHELXS97 (Sheldrick, 2008)
;
_diffrn_ambient_temperature 295(2)
_diffrn_measured_fraction_theta_full 1.000
_diffrn_measured_fraction_theta_max 0.979
_diffrn_measurement_device_type 'Bruker Kappa APEXII CCD'
_diffrn_measurement_method '\w and \f scan'
_diffrn_radiation_type MoK\a
_diffrn_radiation_wavelength 0.71073
_diffrn_reflns_av_R_equivalents 0.0315
_diffrn_reflns_limit_h_max 10
_diffrn_reflns_limit_h_min -10
_diffrn_reflns_limit_k_max 12
_diffrn_reflns_limit_k_min -12
_diffrn_reflns_limit_l_max 15
_diffrn_reflns_limit_l_min -15
_diffrn_reflns_number 17030
_diffrn_reflns_theta_full 25.242
_diffrn_reflns_theta_max 30.499
_diffrn_reflns_theta_min 1.924
_exptl_absorpt_coefficient_mu 0.102
_exptl_absorpt_correction_T_max 0.7461
_exptl_absorpt_correction_T_min 0.6861
_exptl_absorpt_correction_type multi-scan
_exptl_absorpt_process_details
;
(SADABS; Bruker, 2004)
;
_exptl_crystal_colour colourless
_exptl_crystal_density_diffrn 1.367
_exptl_crystal_description block
_exptl_crystal_F_000 288
_exptl_crystal_size_max 0.280
_exptl_crystal_size_mid 0.240
_exptl_crystal_size_min 0.200
_refine_diff_density_max 0.228
_refine_diff_density_min -0.205
_refine_ls_extinction_method none
_refine_ls_goodness_of_fit_ref 1.021
_refine_ls_hydrogen_treatment mixed
_refine_ls_matrix_type full
_refine_ls_number_parameters 198
_refine_ls_number_reflns 3982
_refine_ls_number_restraints 0
_refine_ls_restrained_S_all 1.021
_refine_ls_R_factor_all 0.1254
_refine_ls_R_factor_gt 0.0594
_refine_ls_shift/su_max 0.000
_refine_ls_shift/su_mean 0.000
_refine_ls_structure_factor_coef Fsqd
_refine_ls_weighting_details 'w=1/[\s^2^(Fo^2^)+(0.0632P)^2^+0.3832P] where P=(Fo^2^+2Fc^2^)/3'
_refine_ls_weighting_scheme calc
_refine_ls_wR_factor_gt 0.1420
_refine_ls_wR_factor_ref 0.1891
_reflns_number_gt 2056
_reflns_number_total 3982
_reflns_threshold_expression 'I > 2\s(I)'
_cod_data_source_file bt4045sup1.cif
_cod_data_source_block I
_cod_database_code 1545620
_shelx_space_group_comment
;
The symmetry employed for this shelxl refinement is uniquely defined
by the following loop, which should always be used as a source of
symmetry information in preference to the above space-group names.
They are only intended as comments.
;
_shelx_estimated_absorpt_t_min 0.972
_shelx_estimated_absorpt_t_max 0.980

loop_
_space_group_symop_operation_xyz
'x, y, z'
'-x, -y, -z'

loop_
_atom_site_type_symbol
_atom_site_label
_atom_site_fract_x
_atom_site_fract_y
_atom_site_fract_z
_atom_site_U_iso_or_equiv
_atom_site_adp_type
_atom_site_calc_flag
_atom_site_occupancy
C C1 0.1981(3) 0.4914(2) 0.4055(2) 0.0475(5) Uani d 1
C C2 0.1063(3) 0.4009(3) 0.3006(2) 0.0541(6) Uani d 1
C C3 0.0722(4) 0.2491(3) 0.3165(3) 0.0643(7) Uani d 1
H H3 0.008907 0.188210 0.249572 0.077 Uiso calc 1
C C4 0.1284(4) 0.1811(3) 0.4291(3) 0.0713(8) Uani d 1
H H4 0.105614 0.076634 0.437016 0.086 Uiso calc 1
C C5 0.2171(4) 0.2715(3) 0.5265(3) 0.0652(7) Uani d 1
H H5 0.256743 0.229168 0.602565 0.078 Uiso calc 1
C C6 0.0549(4) 0.4731(4) 0.1789(3) 0.0785(8) Uani d 1
H H6A -0.003326 0.396615 0.117308 0.118 Uiso calc 1
H H6B 0.166452 0.520748 0.149629 0.118 Uiso calc 1
H H6C -0.031501 0.548357 0.191184 0.118 Uiso calc 1
C C7 0.7494(3) 0.9694(3) 0.9900(2) 0.0530(5) Uani d 1
H H7 0.825134 1.060789 1.001807 0.064 Uiso calc 1
C C8 0.6526(3) 0.9306(2) 0.8717(2) 0.0454(5) Uani d 1
C C9 0.5434(3) 0.7897(2) 0.85357(19) 0.0449(5) Uani d 1
C C10 0.5318(4) 0.6995(3) 0.9578(2) 0.0551(6) Uani d 1
H H10 0.458464 0.606925 0.947484 0.066 Uiso calc 1
C C11 0.6243(4) 0.7420(3) 1.0749(2) 0.0624(6) Uani d 1
H H11 0.610918 0.680227 1.142917 0.075 Uiso calc 1
C C12 0.7365(4) 0.8762(3) 1.0907(2) 0.0606(6) Uani d 1
H H12 0.803702 0.904462 1.168821 0.073 Uiso calc 1
C C13 0.6793(3) 1.0500(3) 0.7754(2) 0.0550(6) Uani d 1
C C14 0.4398(3) 0.7183(3) 0.7314(2) 0.0513(5) Uani d 1
N N1 0.2482(3) 0.4225(2) 0.5137(2) 0.0549(5) Uani d 1
H H1 0.305(4) 0.489(3) 0.587(3) 0.081(9) Uiso d 1
N N2 0.2385(3) 0.6404(2) 0.4039(2) 0.0616(6) Uani d 1
H H2A 0.295(4) 0.692(3) 0.475(3) 0.069(8) Uiso d 1
H H2B 0.214(5) 0.690(4) 0.329(4) 0.102(11) Uiso d 1
O O1 0.8082(3) 1.1491(2) 0.7962(2) 0.0837(6) Uani d 1
O O2 0.5619(3) 1.0490(2) 0.67375(17) 0.0682(5) Uani d 1
H H2 0.458(4) 0.927(3) 0.658(3) 0.073(8) Uiso d 1
O O3 0.3884(3) 0.8012(2) 0.64200(17) 0.0697(5) Uani d 1
O O4 0.4074(3) 0.57795(19) 0.72482(17) 0.0698(5) Uani d 1

loop_
_atom_site_aniso_label
_atom_site_aniso_U_11
_atom_site_aniso_U_22
_atom_site_aniso_U_33
_atom_site_aniso_U_12
_atom_site_aniso_U_13
_atom_site_aniso_U_23
C1 0.0440(11) 0.0456(11) 0.0546(12) 0.0028(9) 0.0125(9) 0.0049(9)
C2 0.0457(12) 0.0579(13) 0.0590(13) 0.0013(10) 0.0116(10) -0.0018(11)
C3 0.0598(15) 0.0574(14) 0.0748(17) -0.0079(11) 0.0181(13) -0.0106(13)
C4 0.0817(19) 0.0452(13) 0.090(2) -0.0019(12) 0.0298(16) 0.0021(13)
C5 0.0791(17) 0.0515(14) 0.0687(16) 0.0057(12) 0.0204(14) 0.0156(12)
C6 0.0835(19) 0.089(2) 0.0596(16) 0.0048(16) -0.0041(14) 0.0064(14)
C7 0.0506(12) 0.0498(12) 0.0576(13) 0.0043(10) -0.0002(10) 0.0059(10)
C8 0.0430(11) 0.0459(11) 0.0488(11) 0.0094(9) 0.0050(9) 0.0110(9)
C9 0.0481(11) 0.0427(11) 0.0454(11) 0.0107(9) 0.0053(9) 0.0077(9)
C10 0.0710(15) 0.0419(11) 0.0532(13) 0.0086(10) 0.0055(11) 0.0122(10)
C11 0.0827(17) 0.0547(14) 0.0508(13) 0.0121(12) 0.0031(12) 0.0151(11)
C12 0.0698(15) 0.0622(15) 0.0488(13) 0.0101(12) -0.0029(11) 0.0067(11)
C13 0.0545(13) 0.0506(13) 0.0612(14) 0.0055(10) 0.0072(11) 0.0150(10)
C14 0.0511(12) 0.0530(13) 0.0502(12) 0.0038(10) 0.0063(10) 0.0095(10)
N1 0.0619(12) 0.0476(11) 0.0554(11) 0.0023(9) 0.0079(9) 0.0065(9)
N2 0.0789(15) 0.0460(11) 0.0576(13) -0.0022(10) 0.0026(11) 0.0049(10)
O1 0.0794(13) 0.0740(13) 0.0917(14) -0.0203(10) -0.0063(11) 0.0352(11)
O2 0.0857(12) 0.0547(10) 0.0608(10) 0.0000(9) -0.0071(9) 0.0206(8)
O3 0.0829(12) 0.0593(11) 0.0597(10) -0.0096(9) -0.0156(9) 0.0151(8)
O4 0.0957(14) 0.0493(10) 0.0600(10) -0.0054(9) -0.0018(9) 0.0042(8)

loop_
_atom_type_symbol
_atom_type_description
_atom_type_scat_dispersion_real
_atom_type_scat_dispersion_imag
_atom_type_scat_source
C C 0.0033 0.0016 'International Tables Vol C Tables 4.2.6.8 and 6.1.1.4'
H H 0.0000 0.0000 'International Tables Vol C Tables 4.2.6.8 and 6.1.1.4'
N N 0.0061 0.0033 'International Tables Vol C Tables 4.2.6.8 and 6.1.1.4'
O O 0.0106 0.0060 'International Tables Vol C Tables 4.2.6.8 and 6.1.1.4'

loop_
_geom_angle_atom_site_label_1
_geom_angle_atom_site_label_2
_geom_angle_atom_site_label_3
_geom_angle
N2 C1 N1 117.6(2)
N2 C1 C2 123.9(2)
N1 C1 C2 118.6(2)
C3 C2 C1 117.4(2)
C3 C2 C6 122.9(2)
C1 C2 C6 119.7(2)
C2 C3 C4 122.6(3)
C2 C3 H3 118.7
C4 C3 H3 118.7
C5 C4 C3 118.0(2)
C5 C4 H4 121.0
C3 C4 H4 121.0
N1 C5 C4 120.2(3)
N1 C5 H5 119.9
C4 C5 H5 119.9
C2 C6 H6A 109.5
C2 C6 H6B 109.5
H6A C6 H6B 109.5
C2 C6 H6C 109.5
H6A C6 H6C 109.5
H6B C6 H6C 109.5
C12 C7 C8 121.9(2)
C12 C7 H7 119.1
C8 C7 H7 119.1
C7 C8 C9 118.69(19)
C7 C8 C13 113.89(19)
C9 C8 C13 127.4(2)
C10 C9 C8 117.8(2)
C10 C9 C14 114.34(19)
C8 C9 C14 127.84(19)
C11 C10 C9 122.6(2)
C11 C10 H10 118.7
C9 C10 H10 118.7
C12 C11 C10 119.3(2)
C12 C11 H11 120.3
C10 C11 H11 120.3
C11 C12 C7 119.7(2)
C11 C12 H12 120.2
C7 C12 H12 120.2
O1 C13 O2 120.6(2)
O1 C13 C8 119.3(2)
O2 C13 C8 120.1(2)
O4 C14 O3 122.6(2)
O4 C14 C9 117.2(2)
O3 C14 C9 120.2(2)
C5 N1 C1 123.1(2)
C5 N1 H1 119.8(18)
C1 N1 H1 117.0(18)
C1 N2 H2A 119.4(17)
C1 N2 H2B 120(2)
H2A N2 H2B 121(3)
C13 O2 H2 111.5(12)
C14 O3 H2 112.0(13)

loop_
_geom_bond_atom_site_label_1
_geom_bond_atom_site_label_2
_geom_bond_distance
C1 N2 1.322(3)
C1 N1 1.350(3)
C1 C2 1.417(3)
C2 C3 1.360(3)
C2 C6 1.488(4)
C3 C4 1.395(4)
C3 H3 0.9300
C4 C5 1.353(4)
C4 H4 0.9300
C5 N1 1.345(3)
C5 H5 0.9300
C6 H6A 0.9600
C6 H6B 0.9600
C6 H6C 0.9600
C7 C12 1.380(3)
C7 C8 1.388(3)
C7 H7 0.9300
C8 C9 1.407(3)
C8 C13 1.511(3)
C9 C10 1.394(3)
C9 C14 1.516(3)
C10 C11 1.372(3)
C10 H10 0.9300
C11 C12 1.369(4)
C11 H11 0.9300
C12 H12 0.9300
C13 O1 1.214(3)
C13 O2 1.295(3)
C14 O4 1.238(3)
C14 O3 1.262(3)
N1 H1 0.99(3)
N2 H2A 0.91(3)
N2 H2B 0.93(4)
O2 H2 1.25(3)
O3 H2 1.18(3)

loop_
_geom_hbond_atom_site_label_D
_geom_hbond_atom_site_label_H
_geom_hbond_atom_site_label_A
_geom_hbond_site_symmetry_A
_geom_hbond_distance_DH
_geom_hbond_distance_HA
_geom_hbond_distance_DA
_geom_hbond_angle_DHA
_geom_hbond_publ_flag
O3 H2 O2 . 1.18(3) 1.25(3) 2.417(2) 169(2) y
N1 H1 O4 . 0.99(3) 1.70(3) 2.685(3) 171(3) y
N2 H2A O3 . 0.91(3) 2.01(3) 2.916(3) 173(2) y
N2 H2B O1 2_676 0.93(4) 1.99(4) 2.885(3) 162(3) y

loop_
_geom_torsion_atom_site_label_1
_geom_torsion_atom_site_label_2
_geom_torsion_atom_site_label_3
_geom_torsion_atom_site_label_4
_geom_torsion
N2 C1 C2 C3 -179.4(2)
N1 C1 C2 C3 0.8(3)
N2 C1 C2 C6 1.7(4)
N1 C1 C2 C6 -178.1(2)
C1 C2 C3 C4 -1.8(4)
C6 C2 C3 C4 177.0(3)
C2 C3 C4 C5 1.3(4)
C3 C4 C5 N1 0.3(4)
C12 C7 C8 C9 -2.1(3)
C12 C7 C8 C13 177.8(2)
C7 C8 C9 C10 2.8(3)
C13 C8 C9 C10 -177.1(2)
C7 C8 C9 C14 -174.5(2)
C13 C8 C9 C14 5.5(4)
C8 C9 C10 C11 -1.0(3)
C14 C9 C10 C11 176.7(2)
C9 C10 C11 C12 -1.6(4)
C10 C11 C12 C7 2.4(4)
C8 C7 C12 C11 -0.6(4)
C7 C8 C13 O1 16.2(3)
C9 C8 C13 O1 -163.9(2)
C7 C8 C13 O2 -161.7(2)
C9 C8 C13 O2 18.3(4)
C10 C9 C14 O4 -21.6(3)
C8 C9 C14 O4 155.8(2)
C10 C9 C14 O3 157.6(2)
C8 C9 C14 O3 -24.9(3)
C4 C5 N1 C1 -1.4(4)
N2 C1 N1 C5 -179.0(2)
C2 C1 N1 C5 0.8(3)

_cod_database_fobs_code 1545620
